data_7159312
loop_
_publ_author_name
'Lukoyanov, Alexander A.'
'Tabolin, Andrey A.'
'Nelyubina, Yulia V.'
'Aksenova, Svetlana A.'
'Sukhorukov, Alexey Yu'

_publ_section_title
;
 Nitronate-aryne cycloaddition as a concise route to stereochemically
 complex fused benzisoxazolines and amino alcohols.
;
_journal_issue 18
_journal_name_full 'Organic &amp; biomolecular chemistry'
_journal_page_first 3871
_journal_page_last 3880
_journal_paper_doi 10.1039/d3ob00235g
_journal_volume 21
_journal_year 2023
_chemical_formula_moiety 'C14 H19 N O2'
_chemical_formula_sum 'C14 H19 N O2'
_chemical_formula_weight 233.30
_space_group_crystal_system monoclinic
_space_group_IT_number 14
_space_group_name_Hall '-P 2yn'
_space_group_name_H-M_alt 'P 1 21/n 1'
_atom_sites_solution_hydrogens geom
_atom_sites_solution_primary dual
_audit_creation_date 2023-02-09
_audit_creation_method
;
Olex2 1.3
(compiled 2020.11.12 svn.r5f609507 for OlexSys, GUI svn.r6408)
;
_audit_update_record
;
2023-02-09 deposited with the CCDC.	2023-04-12 downloaded from the CCDC.
;
_cell_angle_alpha 90
_cell_angle_beta 98.3530(10)
_cell_angle_gamma 90
_cell_formula_units_Z 4
_cell_length_a 8.3557(2)
_cell_length_b 12.0543(3)
_cell_length_c 12.7272(3)
_cell_measurement_reflns_used 4324
_cell_measurement_temperature 100
_cell_measurement_theta_max 30.49
_cell_measurement_theta_min 2.34
_cell_volume 1268.31(5)
_computing_molecular_graphics 'Olex2 1.3 (Dolomanov et al., 2009)'
_computing_publication_material 'Olex2 1.3 (Dolomanov et al., 2009)'
_computing_structure_refinement 'XL  (Sheldrick, 2008)'
_computing_structure_solution 'SHELXT 2014/4 (Sheldrick, 2014)'
_diffrn_ambient_temperature 100
_diffrn_measured_fraction_theta_full 0.999
_diffrn_measured_fraction_theta_max 0.999
_diffrn_measurement_device_type 'Bruker Quest D8 CMOS'
_diffrn_measurement_method '\f and \w scans'
_diffrn_radiation_monochromator graphite
_diffrn_radiation_type MoK\a
_diffrn_radiation_wavelength 0.71073
_diffrn_reflns_av_R_equivalents 0.0462
_diffrn_reflns_av_unetI/netI 0.0344
_diffrn_reflns_Laue_measured_fraction_full 0.999
_diffrn_reflns_Laue_measured_fraction_max 0.999
_diffrn_reflns_limit_h_max 10
_diffrn_reflns_limit_h_min -10
_diffrn_reflns_limit_k_max 13
_diffrn_reflns_limit_k_min -15
_diffrn_reflns_limit_l_max 16
_diffrn_reflns_limit_l_min -16
_diffrn_reflns_number 14324
_diffrn_reflns_point_group_measured_fraction_full 0.999
_diffrn_reflns_point_group_measured_fraction_max 0.999
_diffrn_reflns_theta_full 25.242
_diffrn_reflns_theta_max 26.994
_diffrn_reflns_theta_min 2.339
_diffrn_source_current 1.4
_diffrn_source_power 0.07
_diffrn_source_voltage 50.0
_diffrn_standards_number 0
_exptl_absorpt_coefficient_mu 0.081
_exptl_absorpt_correction_T_max 0.7461
_exptl_absorpt_correction_T_min 0.6695
_exptl_absorpt_correction_type multi-scan
_exptl_absorpt_process_details
;
SADABS-2008/1 (Bruker,2008) was used for absorption correction.
wR2(int) was 0.1426 before and 0.0569 after correction.
The Ratio of minimum to maximum transmission is 0.8973.
The \l/2 correction factor is 0.0015.
;
_exptl_crystal_colour colourless
_exptl_crystal_colour_primary colourless
_exptl_crystal_density_diffrn 1.222
_exptl_crystal_description prism
_exptl_crystal_F_000 504
_exptl_crystal_size_max 0.15
_exptl_crystal_size_mid 0.15
_exptl_crystal_size_min 0.1
_refine_diff_density_max 0.331
_refine_diff_density_min -0.225
_refine_diff_density_rms 0.042
_refine_ls_extinction_method none
_refine_ls_goodness_of_fit_ref 1.045
_refine_ls_hydrogen_treatment constr
_refine_ls_matrix_type full
_refine_ls_number_parameters 158
_refine_ls_number_reflns 2769
_refine_ls_number_restraints 0
_refine_ls_restrained_S_all 1.045
_refine_ls_R_factor_all 0.0502
_refine_ls_R_factor_gt 0.0401
_refine_ls_shift/su_max 0.000
_refine_ls_shift/su_mean 0.000
_refine_ls_structure_factor_coef Fsqd
_refine_ls_weighting_details 'w=1/[\s^2^(Fo^2^)+(0.0381P)^2^+0.5107P] where P=(Fo^2^+2Fc^2^)/3'
_refine_ls_weighting_scheme calc
_refine_ls_wR_factor_gt 0.0917
_refine_ls_wR_factor_ref 0.0978
_reflns_Friedel_coverage 0.000
_reflns_number_gt 2324
_reflns_number_total 2769
_reflns_threshold_expression 'I > 2\s(I)'
_cod_data_source_file d3ob00235g2.cif
_cod_data_source_block AL364
_cod_depositor_comments 'Adding full bibliography for 7159308--7159315.cif.'
_cod_database_code 7159312
_shelxl_version_number 2014/6
_shelx_space_group_comment
;
The symmetry employed for this shelxl refinement is uniquely defined
by the following loop, which should always be used as a source of
symmetry information in preference to the above space-group names.
They are only intended as comments.
;
_shelx_estimated_absorpt_t_max 0.992
_shelx_estimated_absorpt_t_min 0.988
_olex2_refinement_description
;
1. Fixed Uiso
 At 1.2 times of:
  All C(H) groups, All C(H,H) groups
 At 1.5 times of:
  All C(H,H,H) groups
2.a Ternary CH refined with riding coordinates:
 C4(H4)
2.b Secondary CH2 refined with riding coordinates:
 C5(H5A,H5B)
2.c Aromatic/amide H refined with riding coordinates:
 C7(H7), C8(H8), C9(H9), C10(H10)
2.d Idealised Me refined as rotating group:
 C11(H11A,H11B,H11C), C12(H12A,H12B,H12C), C13(H13A,H13B,H13C), C14(H14A,H14B,
 H14C)
;
_olex2_submission_special_instructions 'No special instructions were received'

loop_
_space_group_symop_operation_xyz
'x, y, z'
'-x+1/2, y+1/2, -z+1/2'
'-x, -y, -z'
'x-1/2, -y-1/2, z-1/2'

loop_
_atom_site_label
_atom_site_type_symbol
_atom_site_fract_x
_atom_site_fract_y
_atom_site_fract_z
_atom_site_U_iso_or_equiv
_atom_site_adp_type
_atom_site_occupancy
_atom_site_site_symmetry_order
_atom_site_calc_flag
_atom_site_refinement_flags_posn
_atom_site_refinement_flags_adp
_atom_site_refinement_flags_occupancy
_atom_site_disorder_assembly
_atom_site_disorder_group
O1 O 0.57642(10) 0.68457(7) 0.68505(7) 0.0161(2) Uani 1 1 d . . . . .
O2 O 0.33356(10) 0.77515(7) 0.63216(7) 0.0149(2) Uani 1 1 d . . . . .
N1 N 0.41099(12) 0.71039(8) 0.71408(8) 0.0139(2) Uani 1 1 d . . . . .
C1 C 0.61158(15) 0.58135(10) 0.72651(10) 0.0137(3) Uani 1 1 d . . . . .
C2 C 0.47780(15) 0.52602(10) 0.75219(10) 0.0136(3) Uani 1 1 d . . . . .
C3 C 0.32992(15) 0.59788(10) 0.72468(10) 0.0132(3) Uani 1 1 d . . . . .
C4 C 0.22098(15) 0.56455(10) 0.62109(10) 0.0158(3) Uani 1 1 d . . . . .
H4 H 0.1163 0.6053 0.6189 0.019 Uiso 1 1 calc R U . . .
C5 C 0.29928(16) 0.60324(10) 0.52674(10) 0.0166(3) Uani 1 1 d . . . . .
H5A H 0.4098 0.5720 0.5322 0.020 Uiso 1 1 calc R U . . .
H5B H 0.2358 0.5752 0.4603 0.020 Uiso 1 1 calc R U . . .
C6 C 0.30827(16) 0.72920(10) 0.52224(10) 0.0159(3) Uani 1 1 d . . . . .
C7 C 0.76599(15) 0.53710(11) 0.74361(10) 0.0171(3) Uani 1 1 d . . . . .
H7 H 0.8561 0.5765 0.7247 0.021 Uiso 1 1 calc R U . . .
C8 C 0.78348(16) 0.43242(11) 0.78962(11) 0.0201(3) Uani 1 1 d . . . . .
H8 H 0.8875 0.3990 0.8020 0.024 Uiso 1 1 calc R U . . .
C9 C 0.65108(17) 0.37591(11) 0.81776(11) 0.0212(3) Uani 1 1 d . . . . .
H9 H 0.6659 0.3049 0.8500 0.025 Uiso 1 1 calc R U . . .
C10 C 0.49673(16) 0.42225(10) 0.79919(11) 0.0180(3) Uani 1 1 d . . . . .
H10 H 0.4063 0.3835 0.8184 0.022 Uiso 1 1 calc R U . . .
C11 C 0.14785(16) 0.78037(11) 0.47371(11) 0.0205(3) Uani 1 1 d . . . . .
H11A H 0.0619 0.7545 0.5125 0.031 Uiso 1 1 calc R U . . .
H11B H 0.1229 0.7582 0.3991 0.031 Uiso 1 1 calc R U . . .
H11C H 0.1555 0.8614 0.4783 0.031 Uiso 1 1 calc R U . . .
C12 C 0.44383(18) 0.77021(12) 0.46445(11) 0.0247(3) Uani 1 1 d . . . . .
H12A H 0.4473 0.8514 0.4665 0.037 Uiso 1 1 calc R U . . .
H12B H 0.4243 0.7452 0.3904 0.037 Uiso 1 1 calc R U . . .
H12C H 0.5473 0.7404 0.4991 0.037 Uiso 1 1 calc R U . . .
C13 C 0.18248(18) 0.44072(11) 0.61444(12) 0.0245(3) Uani 1 1 d . . . . .
H13A H 0.2816 0.3989 0.6093 0.037 Uiso 1 1 calc R U . . .
H13B H 0.1028 0.4261 0.5515 0.037 Uiso 1 1 calc R U . . .
H13C H 0.1383 0.4176 0.6783 0.037 Uiso 1 1 calc R U . . .
C14 C 0.23278(16) 0.61121(12) 0.81643(11) 0.0204(3) Uani 1 1 d . . . . .
H14A H 0.3057 0.6313 0.8810 0.031 Uiso 1 1 calc R U . . .
H14B H 0.1784 0.5411 0.8279 0.031 Uiso 1 1 calc R U . . .
H14C H 0.1518 0.6697 0.7993 0.031 Uiso 1 1 calc R U . . .

loop_
_atom_site_aniso_label
_atom_site_aniso_U_11
_atom_site_aniso_U_22
_atom_site_aniso_U_33
_atom_site_aniso_U_23
_atom_site_aniso_U_13
_atom_site_aniso_U_12
O1 0.0113(4) 0.0133(4) 0.0238(5) 0.0025(4) 0.0030(4) 0.0003(3)
O2 0.0173(5) 0.0114(4) 0.0150(5) 0.0003(3) -0.0006(4) 0.0030(3)
N1 0.0115(5) 0.0137(5) 0.0161(5) 0.0008(4) 0.0012(4) 0.0018(4)
C1 0.0161(6) 0.0120(6) 0.0129(6) -0.0015(5) 0.0013(5) 0.0000(5)
C2 0.0125(6) 0.0149(6) 0.0132(6) -0.0024(5) 0.0016(5) 0.0008(5)
C3 0.0127(6) 0.0121(6) 0.0148(6) 0.0007(5) 0.0024(5) -0.0008(4)
C4 0.0133(6) 0.0144(6) 0.0188(6) -0.0003(5) -0.0007(5) -0.0010(5)
C5 0.0169(6) 0.0175(6) 0.0148(6) -0.0034(5) 0.0005(5) 0.0008(5)
C6 0.0172(6) 0.0183(6) 0.0120(6) -0.0004(5) 0.0016(5) -0.0001(5)
C7 0.0133(6) 0.0181(6) 0.0200(6) -0.0024(5) 0.0027(5) -0.0008(5)
C8 0.0166(6) 0.0195(6) 0.0233(7) -0.0033(5) -0.0004(5) 0.0047(5)
C9 0.0225(7) 0.0148(6) 0.0254(7) 0.0038(5) 0.0001(6) 0.0034(5)
C10 0.0162(6) 0.0164(6) 0.0212(7) 0.0028(5) 0.0021(5) -0.0009(5)
C11 0.0215(7) 0.0206(6) 0.0179(7) 0.0032(5) -0.0019(5) 0.0017(5)
C12 0.0252(7) 0.0290(7) 0.0209(7) 0.0041(6) 0.0069(6) -0.0026(6)
C13 0.0236(7) 0.0170(6) 0.0299(8) 0.0008(6) -0.0059(6) -0.0051(5)
C14 0.0168(6) 0.0266(7) 0.0188(7) 0.0019(6) 0.0054(5) 0.0027(5)

loop_
_atom_type_symbol
_atom_type_description
_atom_type_scat_dispersion_real
_atom_type_scat_dispersion_imag
_atom_type_scat_source
C C 0.0033 0.0016 'International Tables Vol C Tables 4.2.6.8 and 6.1.1.4'
H H 0.0000 0.0000 'International Tables Vol C Tables 4.2.6.8 and 6.1.1.4'
N N 0.0061 0.0033 'International Tables Vol C Tables 4.2.6.8 and 6.1.1.4'
O O 0.0106 0.0060 'International Tables Vol C Tables 4.2.6.8 and 6.1.1.4'

loop_
_geom_angle_atom_site_label_1
_geom_angle_atom_site_label_2
_geom_angle_atom_site_label_3
_geom_angle
_geom_angle_site_symmetry_1
_geom_angle_site_symmetry_3
_geom_angle_publ_flag
C1 O1 N1 104.22(9) . . ?
N1 O2 C6 118.94(9) . . ?
O1 N1 C3 105.71(8) . . ?
O2 N1 O1 105.98(8) . . ?
O2 N1 C3 113.66(9) . . ?
O1 C1 C2 113.26(11) . . ?
O1 C1 C7 123.71(11) . . ?
C2 C1 C7 123.01(12) . . ?
C1 C2 C3 109.38(10) . . ?
C1 C2 C10 119.51(12) . . ?
C10 C2 C3 131.08(12) . . ?
N1 C3 C4 111.66(10) . . ?
C2 C3 N1 99.86(9) . . ?
C2 C3 C4 114.25(10) . . ?
C2 C3 C14 113.09(10) . . ?
C14 C3 N1 105.42(10) . . ?
C14 C3 C4 111.62(10) . . ?
C3 C4 H4 107.6 . . ?
C5 C4 C3 109.07(10) . . ?
C5 C4 H4 107.6 . . ?
C5 C4 C13 111.55(11) . . ?
C13 C4 C3 113.30(10) . . ?
C13 C4 H4 107.6 . . ?
C4 C5 H5A 109.3 . . ?
C4 C5 H5B 109.3 . . ?
H5A C5 H5B 108.0 . . ?
C6 C5 C4 111.39(10) . . ?
C6 C5 H5A 109.3 . . ?
C6 C5 H5B 109.3 . . ?
O2 C6 C5 109.66(10) . . ?
O2 C6 C11 103.09(10) . . ?
O2 C6 C12 108.62(10) . . ?
C5 C6 C11 111.97(11) . . ?
C12 C6 C5 112.77(11) . . ?
C12 C6 C11 110.23(11) . . ?
C1 C7 H7 121.5 . . ?
C1 C7 C8 117.05(12) . . ?
C8 C7 H7 121.5 . . ?
C7 C8 H8 119.5 . . ?
C9 C8 C7 120.98(12) . . ?
C9 C8 H8 119.5 . . ?
C8 C9 H9 119.6 . . ?
C8 C9 C10 120.77(12) . . ?
C10 C9 H9 119.6 . . ?
C2 C10 C9 118.67(12) . . ?
C2 C10 H10 120.7 . . ?
C9 C10 H10 120.7 . . ?
C6 C11 H11A 109.5 . . ?
C6 C11 H11B 109.5 . . ?
C6 C11 H11C 109.5 . . ?
H11A C11 H11B 109.5 . . ?
H11A C11 H11C 109.5 . . ?
H11B C11 H11C 109.5 . . ?
C6 C12 H12A 109.5 . . ?
C6 C12 H12B 109.5 . . ?
C6 C12 H12C 109.5 . . ?
H12A C12 H12B 109.5 . . ?
H12A C12 H12C 109.5 . . ?
H12B C12 H12C 109.5 . . ?
C4 C13 H13A 109.5 . . ?
C4 C13 H13B 109.5 . . ?
C4 C13 H13C 109.5 . . ?
H13A C13 H13B 109.5 . . ?
H13A C13 H13C 109.5 . . ?
H13B C13 H13C 109.5 . . ?
C3 C14 H14A 109.5 . . ?
C3 C14 H14B 109.5 . . ?
C3 C14 H14C 109.5 . . ?
H14A C14 H14B 109.5 . . ?
H14A C14 H14C 109.5 . . ?
H14B C14 H14C 109.5 . . ?

loop_
_geom_bond_atom_site_label_1
_geom_bond_atom_site_label_2
_geom_bond_distance
_geom_bond_site_symmetry_2
_geom_bond_publ_flag
O1 N1 1.5140(13) . ?
O1 C1 1.3667(14) . ?
O2 N1 1.3853(13) . ?
O2 C6 1.4909(15) . ?
N1 C3 1.5306(15) . ?
C1 C2 1.3811(17) . ?
C1 C7 1.3838(17) . ?
C2 C3 1.5079(17) . ?
C2 C10 1.3857(17) . ?
C3 C4 1.5426(17) . ?
C3 C14 1.5243(18) . ?
C4 H4 1.0000 . ?
C4 C5 1.5218(18) . ?
C4 C13 1.5267(17) . ?
C5 H5A 0.9900 . ?
C5 H5B 0.9900 . ?
C5 C6 1.5216(17) . ?
C6 C11 1.5226(18) . ?
C6 C12 1.5200(18) . ?
C7 H7 0.9500 . ?
C7 C8 1.3898(18) . ?
C8 H8 0.9500 . ?
C8 C9 1.390(2) . ?
C9 H9 0.9500 . ?
C9 C10 1.3938(18) . ?
C10 H10 0.9500 . ?
C11 H11A 0.9800 . ?
C11 H11B 0.9800 . ?
C11 H11C 0.9800 . ?
C12 H12A 0.9800 . ?
C12 H12B 0.9800 . ?
C12 H12C 0.9800 . ?
C13 H13A 0.9800 . ?
C13 H13B 0.9800 . ?
C13 H13C 0.9800 . ?
C14 H14A 0.9800 . ?
C14 H14B 0.9800 . ?
C14 H14C 0.9800 . ?

loop_
_geom_torsion_atom_site_label_1
_geom_torsion_atom_site_label_2
_geom_torsion_atom_site_label_3
_geom_torsion_atom_site_label_4
_geom_torsion
_geom_torsion_site_symmetry_1
_geom_torsion_site_symmetry_2
_geom_torsion_site_symmetry_3
_geom_torsion_site_symmetry_4
_geom_torsion_publ_flag
O1 N1 C3 C2 25.77(11) . . . . ?
O1 N1 C3 C4 -95.40(11) . . . . ?
O1 N1 C3 C14 143.21(9) . . . . ?
O1 C1 C2 C3 0.67(14) . . . . ?
O1 C1 C2 C10 -177.29(11) . . . . ?
O1 C1 C7 C8 177.92(11) . . . . ?
O2 N1 C3 C2 141.59(9) . . . . ?
O2 N1 C3 C4 20.42(13) . . . . ?
O2 N1 C3 C14 -100.96(11) . . . . ?
N1 O1 C1 C2 16.34(13) . . . . ?
N1 O1 C1 C7 -162.22(11) . . . . ?
N1 O2 C6 C5 27.17(14) . . . . ?
N1 O2 C6 C11 146.58(10) . . . . ?
N1 O2 C6 C12 -96.48(12) . . . . ?
N1 C3 C4 C5 36.26(13) . . . . ?
N1 C3 C4 C13 161.14(11) . . . . ?
C1 O1 N1 O2 -147.58(9) . . . . ?
C1 O1 N1 C3 -26.63(11) . . . . ?
C1 C2 C3 N1 -16.90(13) . . . . ?
C1 C2 C3 C4 102.39(12) . . . . ?
C1 C2 C3 C14 -128.46(12) . . . . ?
C1 C2 C10 C9 -0.95(19) . . . . ?
C1 C7 C8 C9 -0.57(19) . . . . ?
C2 C1 C7 C8 -0.51(19) . . . . ?
C2 C3 C4 C5 -76.13(13) . . . . ?
C2 C3 C4 C13 48.75(15) . . . . ?
C3 C2 C10 C9 -178.40(13) . . . . ?
C3 C4 C5 C6 -64.91(13) . . . . ?
C4 C5 C6 O2 33.55(14) . . . . ?
C4 C5 C6 C11 -80.25(13) . . . . ?
C4 C5 C6 C12 154.73(11) . . . . ?
C6 O2 N1 O1 59.37(11) . . . . ?
C6 O2 N1 C3 -56.29(13) . . . . ?
C7 C1 C2 C3 179.25(11) . . . . ?
C7 C1 C2 C10 1.29(19) . . . . ?
C7 C8 C9 C10 0.9(2) . . . . ?
C8 C9 C10 C2 -0.1(2) . . . . ?
C10 C2 C3 N1 160.75(13) . . . . ?
C10 C2 C3 C4 -79.96(17) . . . . ?
C10 C2 C3 C14 49.19(18) . . . . ?
C13 C4 C5 C6 169.19(11) . . . . ?
C14 C3 C4 C5 153.98(10) . . . . ?
C14 C3 C4 C13 -81.14(14) . . . . ?
